data_4346763
loop_
_publ_author_name
'Yempally, Veeranna'
'Fan, Wai Yip'
'Arndtsen, Bruce A.'
'Bengali, Ashfaq A.'

_publ_section_title
;
 Intramolecular C-C Bond Coupling of Nitriles to a Diimine Ligand in Group
 7 Metal Tricarbonyl Complexes.
;
_journal_issue 23
_journal_name_full 'Inorganic chemistry'
_journal_page_first 11441
_journal_page_last 11449
_journal_paper_doi 10.1021/acs.inorgchem.5b02087
_journal_volume 54
_journal_year 2015
_chemical_formula_sum 'C25 H23 Cl4 F6 N3 O3 P Re'
_chemical_formula_weight 886.43
_space_group_crystal_system orthorhombic
_space_group_IT_number 36
_space_group_name_Hall 'C 2c -2'
_space_group_name_H-M_alt 'C m c 21'
_atom_sites_solution_hydrogens geom
_audit_creation_method SHELXL-2014/6
_cell_angle_alpha 90
_cell_angle_beta 90
_cell_angle_gamma 90
_cell_formula_units_Z 4
_cell_length_a 16.252(3)
_cell_length_b 15.880(3)
_cell_length_c 12.165(2)
_cell_measurement_temperature 110(2)
_cell_volume 3139.6(10)
_computing_structure_refinement 'SHELXL-2014/6 (Sheldrick, 2014)'
_diffrn_ambient_temperature 110(2)
_diffrn_measured_fraction_theta_full 0.998
_diffrn_measured_fraction_theta_max 0.979
_diffrn_radiation_type MoK\a
_diffrn_radiation_wavelength 0.71073
_diffrn_reflns_av_R_equivalents 0.0593
_diffrn_reflns_av_unetI/netI 0.0675
_diffrn_reflns_Laue_measured_fraction_full 0.998
_diffrn_reflns_Laue_measured_fraction_max 0.979
_diffrn_reflns_limit_h_max 27
_diffrn_reflns_limit_h_min -27
_diffrn_reflns_limit_k_max 27
_diffrn_reflns_limit_k_min -26
_diffrn_reflns_limit_l_max 19
_diffrn_reflns_limit_l_min -20
_diffrn_reflns_number 37812
_diffrn_reflns_point_group_measured_fraction_full 0.999
_diffrn_reflns_point_group_measured_fraction_max 0.979
_diffrn_reflns_theta_full 25.242
_diffrn_reflns_theta_max 37.464
_diffrn_reflns_theta_min 1.793
_exptl_absorpt_coefficient_mu 4.330
_exptl_crystal_density_diffrn 1.875
_exptl_crystal_F_000 1720
_exptl_crystal_size_max 0.543
_exptl_crystal_size_mid 0.160
_exptl_crystal_size_min 0.120
_refine_diff_density_max 3.878
_refine_diff_density_min -3.333
_refine_diff_density_rms 0.231
_refine_ls_abs_structure_details
;
 Refined as an inversion twin.
;
_refine_ls_abs_structure_Flack 0.057(12)
_refine_ls_extinction_method none
_refine_ls_goodness_of_fit_ref 1.110
_refine_ls_hydrogen_treatment constr
_refine_ls_matrix_type full
_refine_ls_number_parameters 226
_refine_ls_number_reflns 7956
_refine_ls_number_restraints 49
_refine_ls_restrained_S_all 1.120
_refine_ls_R_factor_all 0.0618
_refine_ls_R_factor_gt 0.0441
_refine_ls_shift/su_max 0.000
_refine_ls_shift/su_mean 0.000
_refine_ls_structure_factor_coef Fsqd
_refine_ls_weighting_details 'w=1/[\s^2^(Fo^2^)+(0.0488P)^2^] where P=(Fo^2^+2Fc^2^)/3'
_refine_ls_weighting_scheme calc
_refine_ls_wR_factor_gt 0.0969
_refine_ls_wR_factor_ref 0.1045
_reflns_Friedel_coverage 0.930
_reflns_Friedel_fraction_full 0.999
_reflns_Friedel_fraction_max 0.979
_reflns_number_gt 6628
_reflns_number_total 7956
_reflns_threshold_expression 'I > 2\s(I)'
_cod_data_source_file ic5b02087_si_009.cif
_cod_data_source_block shelx
_cod_original_cell_volume 3139.6(9)
_cod_database_code 4346763
_shelx_space_group_comment
;
The symmetry employed for this shelxl refinement is uniquely defined
by the following loop, which should always be used as a source of
symmetry information in preference to the above space-group names.
They are only intended as comments.
;
_shelx_estimated_absorpt_t_min 0.202
_shelx_estimated_absorpt_t_max 0.625
_shelxl_version_number 2014/6

loop_
_space_group_symop_operation_xyz
'x, y, z'
'-x, -y, z+1/2'
'-x, y, z'
'x, -y, z+1/2'
'x+1/2, y+1/2, z'
'-x+1/2, -y+1/2, z+1/2'
'-x+1/2, y+1/2, z'
'x+1/2, -y+1/2, z+1/2'

loop_
_atom_site_label
_atom_site_type_symbol
_atom_site_fract_x
_atom_site_fract_y
_atom_site_fract_z
_atom_site_U_iso_or_equiv
_atom_site_adp_type
_atom_site_occupancy
_atom_site_site_symmetry_order
_atom_site_calc_flag
_atom_site_refinement_flags_posn
_atom_site_refinement_flags_adp
_atom_site_refinement_flags_occupancy
_atom_site_disorder_assembly
_atom_site_disorder_group
Re1 Re 0.0000 0.10802(2) 0.24832(3) 0.01444(6) Uani 1 2 d S T P . .
Cl1 Cl 0.21119(13) 0.17200(15) 0.38519(16) 0.0411(5) Uani 1 1 d . . . . .
Cl2 Cl 0.11362(11) 0.19318(11) -0.03477(12) 0.0294(3) Uani 1 1 d . . . . .
O1 O 0.1298(3) -0.0227(3) 0.3131(4) 0.0324(11) Uani 1 1 d . . . . .
O2 O 0.0000 0.0186(5) 0.0251(5) 0.0286(14) Uani 1 2 d S T P . .
N1 N 0.0000 0.1645(5) 0.4073(6) 0.0247(15) Uani 1 2 d S T P A .
N2 N 0.0890(3) 0.2056(3) 0.2059(4) 0.0163(8) Uani 1 1 d . . . . .
C1 C 0.0808(4) 0.0272(3) 0.2907(5) 0.0196(10) Uani 1 1 d . . . . .
C2 C 0.0000 0.0561(5) 0.1062(6) 0.0176(13) Uani 1 2 d S T P . .
C4 C 0.1670(4) 0.1713(4) 0.1718(5) 0.0214(11) Uani 1 1 d . . . . .
C5 C 0.1817(4) 0.1546(4) 0.0616(6) 0.0246(12) Uani 1 1 d . . . . .
C6 C 0.2499(5) 0.1087(5) 0.0290(9) 0.0366(18) Uani 1 1 d . . . . .
H6 H 0.2590 0.0971 -0.0467 0.044 Uiso 1 1 calc R U . . .
C7 C 0.3046(5) 0.0799(6) 0.1071(9) 0.043(2) Uani 1 1 d . . . . .
H7 H 0.3499 0.0459 0.0854 0.051 Uiso 1 1 calc R U . . .
C8 C 0.2942(5) 0.1001(5) 0.2165(9) 0.044(3) Uani 1 1 d . . . . .
H8 H 0.3335 0.0823 0.2694 0.053 Uiso 1 1 calc R U . . .
C9 C 0.2256(4) 0.1467(4) 0.2493(10) 0.0303(13) Uani 1 1 d . . . . .
C10 C 0.0805(4) 0.2861(4) 0.2083(5) 0.0193(10) Uani 1 1 d . . . . .
C11 C 0.0000 0.3262(5) 0.2398(11) 0.0214(14) Uani 1 2 d S T P . .
H11A H 0.0000 0.3322 0.3208 0.026 Uiso 1 2 calc R U P . .
H11B H 0.0000 0.3839 0.2089 0.026 Uiso 1 2 calc R U P . .
C12 C 0.1475(5) 0.3471(4) 0.1832(6) 0.0287(13) Uani 1 1 d . . . . .
H12A H 0.2010 0.3194 0.1923 0.043 Uiso 1 1 calc R U . . .
H12B H 0.1438 0.3952 0.2335 0.043 Uiso 1 1 calc R U . . .
H12C H 0.1419 0.3669 0.1072 0.043 Uiso 1 1 calc R U . . .
C13 C 0.0000 0.1877(7) 0.4942(7) 0.036(2) Uani 1 2 d S TU P . .
C14 C 0.0222(10) 0.2244(9) 0.6066(10) 0.035(2) Uani 0.5 1 d . U P A -1
C15 C 0.008(3) 0.3194(8) 0.5934(12) 0.044(4) Uani 0.5 1 d . U P A -1
H15A H -0.0254 0.3297 0.5278 0.066 Uiso 0.5 1 calc R U P A -1
H15B H 0.0612 0.3480 0.5857 0.066 Uiso 0.5 1 calc R U P A -1
H15C H -0.0207 0.3411 0.6584 0.066 Uiso 0.5 1 calc R U P A -1
C16 C 0.1112(12) 0.2041(11) 0.6436(13) 0.041(3) Uani 0.5 1 d . U P A -1
H16A H 0.1245 0.2369 0.7094 0.062 Uiso 0.5 1 calc R U P A -1
H16B H 0.1496 0.2186 0.5845 0.062 Uiso 0.5 1 calc R U P A -1
H16C H 0.1156 0.1439 0.6602 0.062 Uiso 0.5 1 calc R U P A -1
C17 C -0.0404(13) 0.1832(14) 0.6823(19) 0.057(5) Uiso 0.5 1 d . . P A -1
H17A H -0.0960 0.1940 0.6545 0.086 Uiso 0.5 1 calc R U P A -1
H17B H -0.0350 0.2067 0.7564 0.086 Uiso 0.5 1 calc R U P A -1
H17C H -0.0305 0.1224 0.6847 0.086 Uiso 0.5 1 calc R U P A -1
P1 P 0.0000 0.46691(18) 0.9167(2) 0.0313(5) Uani 1 2 d S T P . .
F1 F 0.0000 0.4625(5) 0.7884(6) 0.071(3) Uani 1 2 d S TU P . .
F2 F 0.0000 0.4725(5) 1.0444(6) 0.054(2) Uani 1 2 d S TU P . .
F3 F 0.0699(3) 0.5330(4) 0.9039(5) 0.0597(17) Uani 1 1 d . U . . .
F4 F 0.0671(7) 0.3961(4) 0.9248(9) 0.098(3) Uani 1 1 d . U . . .

loop_
_atom_site_aniso_label
_atom_site_aniso_U_11
_atom_site_aniso_U_22
_atom_site_aniso_U_33
_atom_site_aniso_U_23
_atom_site_aniso_U_13
_atom_site_aniso_U_12
Re1 0.01659(11) 0.01525(11) 0.01147(9) -0.00059(16) 0.000 0.000
Cl1 0.0354(10) 0.0526(13) 0.0354(9) 0.0023(8) -0.0189(8) -0.0078(8)
Cl2 0.0348(9) 0.0348(9) 0.0186(6) -0.0001(6) 0.0043(6) -0.0045(6)
O1 0.029(2) 0.029(3) 0.040(3) 0.009(2) -0.007(2) 0.0054(19)
O2 0.039(4) 0.030(4) 0.017(3) -0.007(2) 0.000 0.000
N1 0.042(5) 0.019(4) 0.014(3) -0.001(2) 0.000 0.000
N2 0.014(2) 0.018(2) 0.0162(18) -0.0005(16) -0.0031(15) 0.0005(15)
C1 0.022(3) 0.016(2) 0.020(2) 0.0031(19) -0.0031(19) -0.0053(18)
C2 0.021(4) 0.013(3) 0.018(3) -0.002(2) 0.000 0.000
C4 0.016(3) 0.023(3) 0.026(3) 0.001(2) -0.0002(19) -0.0018(19)
C5 0.021(3) 0.025(3) 0.028(3) -0.003(2) 0.006(2) -0.002(2)
C6 0.029(4) 0.029(4) 0.051(5) -0.001(3) 0.019(4) 0.000(3)
C7 0.022(4) 0.031(4) 0.075(7) 0.005(4) 0.014(4) 0.008(3)
C8 0.020(3) 0.040(4) 0.071(8) 0.018(4) 0.000(3) 0.002(3)
C9 0.020(2) 0.030(3) 0.041(3) 0.016(5) -0.006(5) -0.0022(19)
C10 0.021(3) 0.021(3) 0.0159(19) -0.0027(19) -0.0023(19) -0.005(2)
C11 0.024(3) 0.020(3) 0.020(4) -0.001(4) 0.000 0.000
C12 0.029(3) 0.024(3) 0.033(3) -0.001(2) 0.003(3) -0.008(2)
C13 0.067(6) 0.026(4) 0.015(3) -0.001(3) 0.000 0.000
C14 0.062(6) 0.028(4) 0.015(3) -0.003(3) 0.000(3) -0.006(3)
C15 0.063(10) 0.029(4) 0.041(5) -0.013(4) 0.000(7) 0.001(6)
C16 0.067(7) 0.035(6) 0.022(5) 0.002(5) -0.008(4) -0.004(5)
P1 0.0390(15) 0.0294(14) 0.0254(11) 0.0038(10) 0.000 0.000
F1 0.126(8) 0.059(5) 0.027(3) -0.003(3) 0.000 0.000
F2 0.077(6) 0.058(5) 0.028(3) 0.020(3) 0.000 0.000
F3 0.032(3) 0.087(4) 0.061(3) 0.037(3) -0.011(2) -0.022(3)
F4 0.119(7) 0.080(6) 0.094(6) 0.027(4) 0.030(5) 0.058(4)

loop_
_atom_type_symbol
_atom_type_description
_atom_type_scat_dispersion_real
_atom_type_scat_dispersion_imag
_atom_type_scat_source
C C 0.0033 0.0016 'International Tables Vol C Tables 4.2.6.8 and 6.1.1.4'
H H 0.0000 0.0000 'International Tables Vol C Tables 4.2.6.8 and 6.1.1.4'
Cl Cl 0.1484 0.1585 'International Tables Vol C Tables 4.2.6.8 and 6.1.1.4'
F F 0.0171 0.0103 'International Tables Vol C Tables 4.2.6.8 and 6.1.1.4'
N N 0.0061 0.0033 'International Tables Vol C Tables 4.2.6.8 and 6.1.1.4'
O O 0.0106 0.0060 'International Tables Vol C Tables 4.2.6.8 and 6.1.1.4'
P P 0.1023 0.0942 'International Tables Vol C Tables 4.2.6.8 and 6.1.1.4'
Re Re -1.0185 7.2310 'International Tables Vol C Tables 4.2.6.8 and 6.1.1.4'

loop_
_geom_angle_atom_site_label_1
_geom_angle_atom_site_label_2
_geom_angle_atom_site_label_3
_geom_angle
_geom_angle_site_symmetry_1
_geom_angle_site_symmetry_3
C1 Re1 C1 87.1(3) . 3
C1 Re1 C2 87.4(2) . .
C1 Re1 C2 87.4(2) 3 .
C1 Re1 N1 92.1(2) . .
C1 Re1 N1 92.1(2) 3 .
C2 Re1 N1 179.4(3) . .
C1 Re1 N2 176.7(2) . 3
C1 Re1 N2 94.9(2) 3 3
C2 Re1 N2 95.3(2) . 3
N1 Re1 N2 85.16(19) . 3
C1 Re1 N2 94.9(2) . .
C1 Re1 N2 176.7(2) 3 .
C2 Re1 N2 95.3(2) . .
N1 Re1 N2 85.16(19) . .
N2 Re1 N2 83.0(2) 3 .
C13 N1 Re1 174.3(8) . .
C10 N2 C4 118.6(5) . .
C10 N2 Re1 129.0(4) . .
C4 N2 Re1 112.4(4) . .
O1 C1 Re1 177.8(5) . .
O2 C2 Re1 174.3(8) . .
C5 C4 C9 118.8(7) . .
C5 C4 N2 120.1(5) . .
C9 C4 N2 120.8(7) . .
C6 C5 C4 121.0(7) . .
C6 C5 Cl2 120.4(6) . .
C4 C5 Cl2 118.5(5) . .
C7 C6 C5 119.6(9) . .
C7 C6 H6 120.2 . .
C5 C6 H6 120.2 . .
C8 C7 C6 120.6(8) . .
C8 C7 H7 119.7 . .
C6 C7 H7 119.7 . .
C7 C8 C9 119.8(9) . .
C7 C8 H8 120.1 . .
C9 C8 H8 120.1 . .
C4 C9 C8 120.0(10) . .
C4 C9 Cl1 119.4(6) . .
C8 C9 Cl1 120.6(8) . .
N2 C10 C12 124.2(6) . .
N2 C10 C11 121.4(6) . .
C12 C10 C11 114.4(6) . .
C10 C11 C10 120.8(8) 3 .
C10 C11 H11A 107.1 3 .
C10 C11 H11A 107.1 . .
C10 C11 H11B 107.1 3 .
C10 C11 H11B 107.1 . .
H11A C11 H11B 106.8 . .
C10 C12 H12A 109.5 . .
C10 C12 H12B 109.5 . .
H12A C12 H12B 109.5 . .
C10 C12 H12C 109.5 . .
H12A C12 H12C 109.5 . .
H12B C12 H12C 109.5 . .
N1 C13 C14 165.8(6) . .
C17 C14 C13 102.6(12) . .
C17 C14 C15 112.7(18) . .
C13 C14 C15 104.3(12) . .
C17 C14 C16 111.0(14) . .
C13 C14 C16 113.6(11) . .
C15 C14 C16 112(2) . .
C14 C15 H15A 109.5 . .
C14 C15 H15B 109.5 . .
H15A C15 H15B 109.5 . .
C14 C15 H15C 109.5 . .
H15A C15 H15C 109.5 . .
H15B C15 H15C 109.5 . .
C14 C16 H16A 109.5 . .
C14 C16 H16B 109.5 . .
H16A C16 H16B 109.5 . .
C14 C16 H16C 109.5 . .
H16A C16 H16C 109.5 . .
H16B C16 H16C 109.5 . .
C14 C17 H17A 109.5 . .
C14 C17 H17B 109.5 . .
H17A C17 H17B 109.5 . .
C14 C17 H17C 109.5 . .
H17A C17 H17C 109.5 . .
H17B C17 H17C 109.5 . .
F3 P1 F3 93.9(5) 3 .
F3 P1 F2 93.5(3) 3 .
F3 P1 F2 93.5(3) . .
F3 P1 F1 86.0(3) 3 .
F3 P1 F1 86.0(3) . .
F2 P1 F1 179.3(5) . .
F3 P1 F4 89.0(5) 3 3
F3 P1 F4 176.2(5) . 3
F2 P1 F4 88.7(5) . 3
F1 P1 F4 91.8(5) . 3
F3 P1 F4 176.2(5) 3 .
F3 P1 F4 89.0(5) . .
F2 P1 F4 88.7(5) . .
F1 P1 F4 91.8(5) . .
F4 P1 F4 88.0(8) 3 .

loop_
_geom_bond_atom_site_label_1
_geom_bond_atom_site_label_2
_geom_bond_distance
_geom_bond_site_symmetry_2
Re1 C1 1.907(6) .
Re1 C1 1.907(6) 3
Re1 C2 1.916(8) .
Re1 N1 2.132(7) .
Re1 N2 2.183(5) 3
Re1 N2 2.183(5) .
Cl1 C9 1.717(13) .
Cl2 C5 1.725(7) .
O1 C1 1.156(7) .
O2 C2 1.153(10) .
N1 C13 1.119(11) .
N2 C10 1.286(8) .
N2 C4 1.440(8) .
C4 C5 1.388(9) .
C4 C9 1.396(10) .
C5 C6 1.384(10) .
C6 C7 1.380(14) .
C6 H6 0.9500 .
C7 C8 1.379(15) .
C7 H7 0.9500 .
C8 C9 1.396(11) .
C8 H8 0.9500 .
C10 C12 1.490(9) .
C10 C11 1.504(8) .
C11 C10 1.504(8) 3
C11 H11A 0.9900 .
C11 H11B 0.9900 .
C12 H12A 0.9800 .
C12 H12B 0.9800 .
C12 H12C 0.9800 .
C13 C14 1.530(15) .
C14 C17 1.52(2) .
C14 C15 1.53(2) .
C14 C16 1.55(2) .
C15 H15A 0.9800 .
C15 H15B 0.9800 .
C15 H15C 0.9800 .
C16 H16A 0.9800 .
C16 H16B 0.9800 .
C16 H16C 0.9800 .
C17 H17A 0.9800 .
C17 H17B 0.9800 .
C17 H17C 0.9800 .
P1 F3 1.555(5) 3
P1 F3 1.555(5) .
P1 F2 1.556(8) .
P1 F1 1.562(8) .
P1 F4 1.569(8) 3
P1 F4 1.569(8) .

loop_
_geom_torsion_atom_site_label_1
_geom_torsion_atom_site_label_2
_geom_torsion_atom_site_label_3
_geom_torsion_atom_site_label_4
_geom_torsion
_geom_torsion_site_symmetry_4
C10 N2 C4 C5 -89.3(7) .
Re1 N2 C4 C5 91.1(6) .
C10 N2 C4 C9 97.0(7) .
Re1 N2 C4 C9 -82.7(6) .
C9 C4 C5 C6 5.0(10) .
N2 C4 C5 C6 -168.9(6) .
C9 C4 C5 Cl2 -174.4(5) .
N2 C4 C5 Cl2 11.7(8) .
C4 C5 C6 C7 -0.8(11) .
Cl2 C5 C6 C7 178.6(6) .
C5 C6 C7 C8 -3.3(13) .
C6 C7 C8 C9 3.0(13) .
C5 C4 C9 C8 -5.3(9) .
N2 C4 C9 C8 168.6(6) .
C5 C4 C9 Cl1 176.4(5) .
N2 C4 C9 Cl1 -9.8(8) .
C7 C8 C9 C4 1.3(11) .
C7 C8 C9 Cl1 179.7(6) .
C4 N2 C10 C12 -3.1(8) .
Re1 N2 C10 C12 176.4(4) .
C4 N2 C10 C11 178.2(7) .
Re1 N2 C10 C11 -2.3(10) .
N2 C10 C11 C10 -35.3(14) 3
C12 C10 C11 C10 145.9(7) 3
N1 C13 C14 C17 -156(4) .
N1 C13 C14 C15 87(5) .
N1 C13 C14 C16 -36(5) .
